data_4032447
loop_
_publ_author_name
'Champarnaud-Mesjard, J. C.'
'Frit, B.'

_publ_section_title
;
 KScF4 : a new ABX4 octahedral cis-trans layered structure
;
_journal_name_full 'European Journal of Solid State Inorganic Chemistry'
_journal_page_first 161
_journal_page_last 170
_journal_volume 29
_journal_year 1992
_chemical_formula_moiety 'F4 Sc, K'
_chemical_formula_sum 'F4 K Sc'
_chemical_formula_weight 160.05
_space_group_IT_number 12
_symmetry_cell_setting monoclinic
_symmetry_Int_Tables_number 12
_symmetry_space_group_name_Hall '-C 2y'
_symmetry_space_group_name_H-M 'C 1 2/m 1'
_cell_angle_alpha 90.
_cell_angle_beta 107.81(5)
_cell_angle_gamma 90.
_cell_formula_units_Z 8
_cell_length_a 15.696(4)
_cell_length_b 4.044(1)
_cell_length_c 13.273(3)
_cell_volume 802.1(4)
_diffrn_ambient_temperature 293
_diffrn_radiation_probe x-ray
_diffrn_radiation_type MoK\a
_diffrn_radiation_wavelength 0.71069
_exptl_absorpt_coefficient_mu 2.809
_exptl_crystal_density_diffrn 2.65
_exptl_crystal_density_meas 2.60
_exptl_crystal_F_000 608
_refine_ls_number_parameters 76
_refine_ls_number_reflns 1074
_refine_ls_R_factor_gt 0.0217
_refine_ls_wR_factor_gt 0.0220
_cod_data_source_file EJSSIC-1992-29-161-170.cif
_cod_data_source_block KScF4
_cod_original_sg_symbol_H-M 'C 2/m'
_cod_database_code 4032447

loop_
_symmetry_equiv_pos_site_id
_symmetry_equiv_pos_as_xyz
1 x,y,z
2 -x,y,-z
3 -x,-y,-z
4 x,-y,z
5 1/2+x,1/2+y,z
6 1/2-x,1/2+y,-z
7 1/2-x,1/2-y,-z
8 1/2+x,1/2-y,z

loop_
_atom_site_aniso_label
_atom_site_aniso_U_11
_atom_site_aniso_U_22
_atom_site_aniso_U_33
_atom_site_aniso_U_23
_atom_site_aniso_U_13
_atom_site_aniso_U_12
Sc1 0.0140(2) 0.0071(2) 0.0094(2) 0.0000 0.0053(2) 0.0000
Sc2 0.0127(2) 0.0073(3) 0.0094(2) 0.0000 0.0033(1) 0.0000
F1 0.0168(7) 0.0283(8) 0.0278(9) 0.0000 0.0046(7) 0.0000
F2 0.0550(13) 0.0045(8) 0.108(2) 0.0000 0.0418(14) 0.0000
F3 0.0325(9) 0.0297(9) 0.0232(8) 0.0000 0.0190(7) 0.0000
F4 0.0173(7) 0.0320(9) 0.0233(8) 0.0000 0.0012(6) 0.0000
F5 0.0173(7) 0.0346(9) 0.0184(8) 0.0000 0.0009(6) 0.0000
F6 0.0488(12) 0.0073(7) 0.0683(15) 0.0000 0.0149(11) 0.0000
F7 0.0321(9) 0.0710(14) 0.0163(8) 0.0000 0.0164(7) 0.0000
F8 0.0583(18) 0.065(2) 0.0182(12) 0.0000 0.0251(13) 0.0000
F9 0.0243(13) 0.105(3) 0.0236(14) 0.0000 0.0082(11) 0.0000
K1 0.0326(3) 0.0195(2) 0.0226(3) 0.0000 0.0090(2) 0.0000
K2 0.0337(3) 0.0199(3) 0.0215(3) 0.0000 0.0104(2) 0.0000

loop_
_atom_site_label
_atom_site_type_symbol
_atom_site_thermal_displace_type
_atom_site_fract_x
_atom_site_fract_y
_atom_site_fract_z
_atom_site_occupancy
_atom_site_U_iso_or_equiv
_atom_site_calc_flag
_atom_site_refinement_flags
_atom_site_disorder_assembly
_atom_site_disorder_group
Sc1 Sc Uani 0.97306(3) 0.00000 0.13857(3) 1.000 0.0098(1) . . . .
Sc2 Sc Uani 0.88217(3) 0.00000 0.38663(3) 1.000 0.0098(1) . . . .
F1 F Uani 0.10180(10) 0.00000 0.21520(10) 1.000 0.0248(5) . . . .
F2 F Uani 0.38550(10) 0.00000 0.3839(2) 1.000 0.0520(8) . . . .
F3 F Uani 0.82400(10) 0.00000 0.49630(10) 1.000 0.0261(5) . . . .
F4 F Uani 0.84170(10) 0.00000 0.07000(10) 1.000 0.0253(5) . . . .
F5 F Uani 0.77020(10) 0.00000 0.27100(10) 1.000 0.0245(5) . . . .
F6 F Uani 0.47160(10) 0.00000 0.1424(2) 1.000 0.0421(7) . . . .
F7 F Uani 0.95490(10) 0.00000 0.28300(10) 1.000 0.0378(6) . . . .
F8 F Uani 0.00000 0.00000 0.00000 1.000 0.0442(10) . . . .
F9 F Uani 0.00000 0.00000 0.50000 1.000 0.0508(12) . . . .
K1 K Uani 0.63946(4) 0.00000 0.36443(5) 1.000 0.0248(2) . . . .
K2 K Uani 0.24338(4) 0.00000 0.13553(5) 1.000 0.0246(2) . . . .

loop_
_geom_angle_atom_site_label_1
_geom_angle_atom_site_label_2
_geom_angle_atom_site_label_3
_geom_angle
_geom_angle_site_symmetry_1
_geom_angle_site_symmetry_2
_geom_angle_site_symmetry_3
_geom_angle_publ_flag
F4 Sc1 F7 90.39(8) . . . yes
F1 Sc1 F4 176.39(8) 1_655 . . yes
F4 Sc1 F8 93.46(7) . . 1_655 yes
F4 Sc1 F6 89.62(8) . . 5_545 yes
F4 Sc1 F6 89.62(8) . . 5_555 yes
F1 Sc1 F7 85.99(8) 1_655 . . yes
F7 Sc1 F8 176.15(7) . . 1_655 yes
F6 Sc1 F7 88.29(9) 5_545 . . yes
F6 Sc1 F7 88.29(9) 5_555 . . yes
F1 Sc1 F8 90.16(7) 1_655 . 1_655 yes
F1 Sc1 F6 90.27(8) 1_655 . 5_545 yes
F1 Sc1 F6 90.27(8) 1_655 . 5_555 yes
F6 Sc1 F8 91.73(8) 5_545 . 1_655 yes
F6 Sc1 F8 91.73(8) 5_555 . 1_655 yes
F6 Sc1 F6 176.50(11) 5_545 . 5_555 yes
F3 Sc2 F5 94.18(8) . . . yes
F3 Sc2 F7 174.39(8) . . . yes
F3 Sc2 F9 88.54(7) . . 1_655 yes
F2 Sc2 F3 91.95(8) 5_545 . . yes
F2 Sc2 F3 91.95(8) 5_555 . . yes
F5 Sc2 F7 91.43(8) . . . yes
F5 Sc2 F9 177.28(7) . . 1_655 yes
F2 Sc2 F5 90.45(8) 5_545 . . yes
F2 Sc2 F5 90.45(8) 5_555 . . yes
F7 Sc2 F9 85.85(7) . . 1_655 yes
F2 Sc2 F7 88.00(8) 5_545 . . yes
F2 Sc2 F7 88.00(8) 5_555 . . yes
F2 Sc2 F9 89.45(8) 5_545 . 1_655 yes
F2 Sc2 F9 89.45(8) 5_555 . 1_655 yes
F2 Sc2 F2 175.91(10) 5_545 . 5_555 yes
Sc2 F2 Sc2 175.91(12) 5_445 . 5_455 yes
Sc1 F6 Sc1 176.50(14) 5_445 . 5_455 yes
Sc1 F7 Sc2 155.49(10) . . . yes
Sc1 F8 Sc1 180.00 1_455 . 2_655 yes
Sc2 F9 Sc2 180.00 1_455 . 2_656 yes

loop_
_geom_bond_atom_site_label_1
_geom_bond_atom_site_label_2
_geom_bond_distance
_geom_bond_site_symmetry_1
_geom_bond_site_symmetry_2
_geom_bond_publ_flag
Sc1 F4 1.9828(17) . . yes
Sc1 F7 2.0225(15) . . yes
Sc1 F1 1.9648(17) . 1_655 yes
Sc1 F8 2.0093(7) . 1_655 yes
Sc1 F6 2.0230(5) . 5_545 yes
Sc1 F6 2.0230(5) . 5_555 yes
Sc2 F3 1.9405(16) . . yes
Sc2 F5 1.9479(16) . . yes
Sc2 F7 2.0385(16) . . yes
Sc2 F9 1.9956(7) . 1_655 yes
Sc2 F2 2.0233(5) . 5_545 yes
Sc2 F2 2.0233(5) . 5_555 yes

loop_
_geom_torsion_atom_site_label_1
_geom_torsion_atom_site_label_2
_geom_torsion_atom_site_label_3
_geom_torsion_atom_site_label_4
_geom_torsion
_geom_torsion_site_symmetry_1
_geom_torsion_site_symmetry_2
_geom_torsion_site_symmetry_3
_geom_torsion_site_symmetry_4
_geom_torsion_publ_flag
F4 Sc1 F7 Sc2 0.00(5) . . . . no
F5 Sc2 F7 Sc1 0.00(5) . . . . no
